data_7154112
loop_
_publ_author_name
'Romero-Fern\'andez, Mar\'ia P'
'Avalos, Mart\'in'
'Babiano, Reyes'
'Cintas, Pedro'
'Jim\'enez, Jos\'e L'
'Light, Mark E.'
'Palacios, Juan C.'

_publ_section_title
;
 Pseudo-cyclic structures of mono- and di-azaderivatives of
 malondialdehydes. Synthesis and conformational disentanglement by
 computational analyses.
;
_journal_issue 44
_journal_name_full 'Organic &amp; biomolecular chemistry'
_journal_page_first 8997
_journal_page_last 9010
_journal_paper_doi 10.1039/c4ob01507j
_journal_volume 12
_journal_year 2014
_chemical_formula_sum 'C21 H17 N3 O2'
_chemical_formula_weight 343.38
_chemical_melting_point 453
_chemical_name_systematic 'N-[2-(4-nitrophenyl)-3-(phenylamino)allylidene]aniline '
_space_group_IT_number 14
_symmetry_cell_setting monoclinic
_symmetry_space_group_name_Hall '-P 2ybc'
_symmetry_space_group_name_H-M 'P 1 21/c 1'
_atom_sites_solution_hydrogens geom
_atom_sites_solution_primary direct
_atom_sites_solution_secondary difmap
_audit_creation_method SHELXL-97
_cell_angle_alpha 90.00
_cell_angle_beta 109.782(9)
_cell_angle_gamma 90.00
_cell_formula_units_Z 4
_cell_length_a 8.649(7)
_cell_length_b 21.553(15)
_cell_length_c 9.886(8)
_cell_measurement_reflns_used 4391
_cell_measurement_temperature 100(2)
_cell_measurement_theta_max 31.1
_cell_measurement_theta_min 2.4
_cell_volume 1734(2)
_computing_cell_refinement
;
CrystalClear-SM Expert 2.0 r7 (Rigaku, 2011)
;
_computing_data_collection
;
CrystalClear-SM Expert 2.0 r7 (Rigaku, 2011)
;
_computing_data_reduction
;
CrystalClear-SM Expert 2.0 r7 (Rigaku, 2011)
;
_computing_molecular_graphics
;
Images generated using CrystalMaker: a crystal and molecular 
structures program for Mac and Windows. CrystalMaker Software Ltd, 
Oxford, England (www.crystalmaker.com)
;
_computing_publication_material 'WINGX (Farrugia, 1998)'
_computing_structure_refinement 'SHELXL-97 (Sheldrick, 2008)'
_computing_structure_solution 'SHELXS-97 (Sheldrick, 1997)'
_diffrn_ambient_temperature 100(2)
_diffrn_detector_area_resol_mean 28.5714
_diffrn_measured_fraction_theta_full 0.991
_diffrn_measured_fraction_theta_max 0.991
_diffrn_measurement_device_type
;
Rigaku Saturn724+ (2x2 bin mode)
;
_diffrn_measurement_method 'profile data from \w-scans'
_diffrn_radiation_monochromator 'Varimax mirror'
_diffrn_radiation_source RA
_diffrn_radiation_type MoK\a
_diffrn_radiation_wavelength 0.71073
_diffrn_reflns_av_R_equivalents 0.0581
_diffrn_reflns_av_sigmaI/netI 0.0958
_diffrn_reflns_limit_h_max 7
_diffrn_reflns_limit_h_min -10
_diffrn_reflns_limit_k_max 23
_diffrn_reflns_limit_k_min -25
_diffrn_reflns_limit_l_max 11
_diffrn_reflns_limit_l_min -8
_diffrn_reflns_number 6840
_diffrn_reflns_theta_full 25.02
_diffrn_reflns_theta_max 25.02
_diffrn_reflns_theta_min 3.14
_exptl_absorpt_coefficient_mu 0.087
_exptl_absorpt_correction_T_max 0.9957
_exptl_absorpt_correction_T_min 0.9905
_exptl_absorpt_correction_type multi-scan
_exptl_absorpt_process_details
;
CrystalClear-SM Expert 2.0 r7 (Rigaku, 2011)
;
_exptl_crystal_colour Orange
_exptl_crystal_density_diffrn 1.315
_exptl_crystal_density_method 'not measured'
_exptl_crystal_description Slab
_exptl_crystal_F_000 720
_exptl_crystal_recrystallization_method 'Re-crystallisation from solvent: EtOH'
_exptl_crystal_size_max 0.11
_exptl_crystal_size_mid 0.08
_exptl_crystal_size_min 0.05
_refine_diff_density_max 0.185
_refine_diff_density_min -0.205
_refine_diff_density_rms 0.046
_refine_ls_extinction_method none
_refine_ls_goodness_of_fit_ref 1.208
_refine_ls_hydrogen_treatment mixed
_refine_ls_matrix_type full
_refine_ls_number_parameters 239
_refine_ls_number_reflns 3031
_refine_ls_number_restraints 0
_refine_ls_restrained_S_all 1.208
_refine_ls_R_factor_all 0.1207
_refine_ls_R_factor_gt 0.0889
_refine_ls_shift/su_max 0.020
_refine_ls_shift/su_mean 0.003
_refine_ls_structure_factor_coef Fsqd
_refine_ls_weighting_details 'calc w=1/[\s^2^(Fo^2^)+(0.0296P)^2^+0.7328P] where P=(Fo^2^+2Fc^2^)/3'
_refine_ls_weighting_scheme calc
_refine_ls_wR_factor_gt 0.1428
_refine_ls_wR_factor_ref 0.1557
_reflns_number_gt 2330
_reflns_number_total 3031
_reflns_threshold_expression >2\s(I)
_cod_data_source_file c4ob01507j2.cif
_cod_data_source_block 2011acc0752
_cod_depositor_comments
;
The following automatic conversions were performed:

'_symmetry_cell_setting' value 'Monoclinic' changed to 'monoclinic'
according to
/usr/data/users/saulius/crontab/automatic-downloads/rss-feeds/RSC/lib/dictionaries/cif_core.dic
dictionary named 'cif_core.dic' version 2.4.2 from 2011-04-26.

Automatic conversion script
Id: cif_fix_values 2827 2014-09-09 07:05:25Z andrius 

 Adding full bibliography for 7154112--7154113.cif.
;
_cod_original_sg_symbol_H-M P21/c
_cod_database_code 7154112
_shelx_title ' 2011acc0752 in P2(1)/c'
_shelx_f_calc_maximum 113.48
_shelx_f_squared_multiplier 1.000

loop_
_symmetry_equiv_pos_as_xyz
'x, y, z'
'-x, y+1/2, -z+1/2'
'-x, -y, -z'
'x, -y-1/2, z-1/2'

loop_
_atom_site_label
_atom_site_type_symbol
_atom_site_fract_x
_atom_site_fract_y
_atom_site_fract_z
_atom_site_U_iso_or_equiv
_atom_site_adp_type
_atom_site_occupancy
_atom_site_symmetry_multiplicity
_atom_site_calc_flag
_atom_site_refinement_flags
O1 O -0.3695(3) 1.02755(11) 0.7303(3) 0.0469(7) Uani 1 1 d .
O2 O -0.3275(3) 1.06743(11) 0.5443(3) 0.0516(8) Uani 1 1 d .
N1 N -0.3190(3) 1.02376(14) 0.6282(3) 0.0359(8) Uani 1 1 d .
N2 N -0.0587(3) 0.68242(12) 0.5445(3) 0.0269(7) Uani 1 1 d .
N3 N 0.1379(3) 0.73973(14) 0.4287(3) 0.0282(7) Uani 1 1 d .
H93 H 0.094(4) 0.7032(16) 0.459(4) 0.056(12) Uiso 1 1 d .
C1 C -0.2460(4) 0.96546(15) 0.6039(4) 0.0289(8) Uani 1 1 d .
C2 C -0.2323(4) 0.91618(15) 0.6984(3) 0.0278(8) Uani 1 1 d .
H2 H -0.2694 0.9201 0.7781 0.033 Uiso 1 1 calc R
C3 C -0.1633(4) 0.86135(15) 0.6734(3) 0.0288(8) Uani 1 1 d .
H3 H -0.1514 0.8278 0.7383 0.035 Uiso 1 1 calc R
C4 C -0.1099(4) 0.85379(15) 0.5541(3) 0.0258(8) Uani 1 1 d .
C5 C -0.1243(4) 0.90564(15) 0.4639(3) 0.0309(8) Uani 1 1 d .
H5 H -0.0871 0.9024 0.3841 0.037 Uiso 1 1 calc R
C6 C -0.1908(4) 0.96103(16) 0.4877(4) 0.0345(9) Uani 1 1 d .
H6 H -0.1986 0.9955 0.4258 0.041 Uiso 1 1 calc R
C7 C -0.0455(4) 0.79369(15) 0.5243(3) 0.0254(8) Uani 1 1 d .
C8 C -0.1064(4) 0.73785(15) 0.5652(3) 0.0263(8) Uani 1 1 d .
H8 H -0.1870 0.7413 0.6104 0.032 Uiso 1 1 calc R
C9 C -0.1396(4) 0.62901(15) 0.5748(3) 0.0266(8) Uani 1 1 d .
C10 C -0.3035(4) 0.62957(15) 0.5700(3) 0.0268(8) Uani 1 1 d .
H10 H -0.3651 0.6670 0.5488 0.032 Uiso 1 1 calc R
C11 C -0.3758(4) 0.57525(15) 0.5964(3) 0.0300(8) Uani 1 1 d .
H11 H -0.4861 0.5760 0.5953 0.036 Uiso 1 1 calc R
C12 C -0.2878(4) 0.51989(16) 0.6243(3) 0.0331(9) Uani 1 1 d .
H12 H -0.3380 0.4829 0.6411 0.040 Uiso 1 1 calc R
C13 C -0.1267(4) 0.51909(16) 0.6273(3) 0.0312(8) Uani 1 1 d .
H13 H -0.0665 0.4813 0.6461 0.037 Uiso 1 1 calc R
C14 C -0.0526(4) 0.57293(15) 0.6031(3) 0.0303(8) Uani 1 1 d .
H14 H 0.0582 0.5718 0.6058 0.036 Uiso 1 1 calc R
C15 C 0.0728(4) 0.79211(16) 0.4586(3) 0.0284(8) Uani 1 1 d .
H15 H 0.1098 0.8305 0.4333 0.034 Uiso 1 1 calc R
C16 C 0.2614(4) 0.73427(16) 0.3651(3) 0.0285(8) Uani 1 1 d .
C17 C 0.2883(4) 0.67550(17) 0.3181(3) 0.0319(8) Uani 1 1 d .
H17 H 0.2282 0.6408 0.3328 0.038 Uiso 1 1 calc R
C18 C 0.4037(4) 0.66816(19) 0.2497(4) 0.0388(9) Uani 1 1 d .
H18 H 0.4216 0.6282 0.2170 0.047 Uiso 1 1 calc R
C19 C 0.4920(4) 0.71813(18) 0.2289(4) 0.0408(10) Uani 1 1 d .
H19 H 0.5690 0.7129 0.1804 0.049 Uiso 1 1 calc R
C20 C 0.4680(4) 0.77619(18) 0.2790(4) 0.0398(10) Uani 1 1 d .
H20 H 0.5315 0.8104 0.2673 0.048 Uiso 1 1 calc R
C21 C 0.3524(4) 0.78486(17) 0.3461(4) 0.0350(9) Uani 1 1 d .
H21 H 0.3353 0.8249 0.3788 0.042 Uiso 1 1 calc R

loop_
_atom_site_aniso_label
_atom_site_aniso_U_11
_atom_site_aniso_U_22
_atom_site_aniso_U_33
_atom_site_aniso_U_23
_atom_site_aniso_U_13
_atom_site_aniso_U_12
O1 0.0565(18) 0.0473(17) 0.0496(18) -0.0031(13) 0.0346(15) 0.0077(14)
O2 0.079(2) 0.0358(16) 0.0451(17) 0.0081(13) 0.0285(16) 0.0136(15)
N1 0.0339(18) 0.041(2) 0.0335(18) -0.0048(15) 0.0130(15) -0.0011(15)
N2 0.0265(15) 0.0328(17) 0.0245(15) 0.0002(13) 0.0126(13) -0.0019(14)
N3 0.0257(16) 0.0341(18) 0.0306(17) -0.0013(14) 0.0170(14) -0.0014(14)
C1 0.0257(18) 0.030(2) 0.031(2) -0.0037(16) 0.0101(16) -0.0001(16)
C2 0.0242(18) 0.040(2) 0.0240(18) -0.0039(15) 0.0139(15) -0.0044(16)
C3 0.0297(19) 0.034(2) 0.0270(19) -0.0012(16) 0.0150(16) -0.0030(17)
C4 0.0220(17) 0.034(2) 0.0240(18) -0.0030(15) 0.0113(15) -0.0047(16)
C5 0.0318(19) 0.041(2) 0.0248(18) 0.0024(16) 0.0159(16) -0.0001(17)
C6 0.035(2) 0.041(2) 0.030(2) 0.0011(17) 0.0146(17) -0.0023(18)
C7 0.0236(18) 0.032(2) 0.0198(17) 0.0011(14) 0.0067(15) -0.0032(16)
C8 0.0231(18) 0.037(2) 0.0195(17) -0.0008(15) 0.0085(15) 0.0031(16)
C9 0.0299(19) 0.0309(19) 0.0206(18) -0.0008(15) 0.0105(15) 0.0029(17)
C10 0.0239(18) 0.033(2) 0.0247(18) -0.0047(15) 0.0096(15) 0.0003(16)
C11 0.0299(19) 0.037(2) 0.0248(18) -0.0047(16) 0.0120(16) -0.0056(17)
C12 0.041(2) 0.034(2) 0.0240(19) -0.0037(16) 0.0095(17) -0.0069(18)
C13 0.037(2) 0.029(2) 0.0276(19) -0.0043(15) 0.0106(17) 0.0036(17)
C14 0.0301(19) 0.040(2) 0.0228(18) -0.0044(16) 0.0114(16) 0.0032(17)
C15 0.0263(19) 0.031(2) 0.0271(19) 0.0022(15) 0.0083(16) -0.0030(16)
C16 0.0187(18) 0.046(2) 0.0218(18) 0.0022(16) 0.0078(15) 0.0005(17)
C17 0.0238(18) 0.043(2) 0.0285(19) -0.0009(17) 0.0082(16) 0.0023(18)
C18 0.026(2) 0.060(3) 0.030(2) -0.0004(19) 0.0088(17) 0.0120(19)
C19 0.029(2) 0.068(3) 0.031(2) 0.0085(19) 0.0179(18) 0.013(2)
C20 0.032(2) 0.052(3) 0.041(2) 0.0124(19) 0.0200(19) 0.0026(19)
C21 0.033(2) 0.045(2) 0.034(2) 0.0060(17) 0.0200(18) 0.0031(18)

loop_
_atom_type_symbol
_atom_type_description
_atom_type_scat_dispersion_real
_atom_type_scat_dispersion_imag
_atom_type_scat_source
C C 0.0033 0.0016 'International Tables Vol C Tables 4.2.6.8 and 6.1.1.4'
H H 0.0000 0.0000 'International Tables Vol C Tables 4.2.6.8 and 6.1.1.4'
N N 0.0061 0.0033 'International Tables Vol C Tables 4.2.6.8 and 6.1.1.4'
O O 0.0106 0.0060 'International Tables Vol C Tables 4.2.6.8 and 6.1.1.4'

loop_
_geom_angle_atom_site_label_1
_geom_angle_atom_site_label_2
_geom_angle_atom_site_label_3
_geom_angle
O1 N1 O2 122.8(3)
O1 N1 C1 119.0(3)
O2 N1 C1 118.2(3)
C8 N2 C9 120.1(3)
C15 N3 C16 127.3(3)
C6 C1 C2 121.8(3)
C6 C1 N1 118.9(3)
C2 C1 N1 119.2(3)
C3 C2 C1 118.4(3)
C2 C3 C4 122.0(3)
C5 C4 C3 116.9(3)
C5 C4 C7 121.9(3)
C3 C4 C7 121.2(3)
C6 C5 C4 122.1(3)
C5 C6 C1 118.7(3)
C15 C7 C8 120.9(3)
C15 C7 C4 120.1(3)
C8 C7 C4 118.9(3)
N2 C8 C7 124.3(3)
C14 C9 C10 118.9(3)
C14 C9 N2 117.9(3)
C10 C9 N2 123.1(3)
C11 C10 C9 120.0(3)
C10 C11 C12 120.5(3)
C13 C12 C11 119.6(3)
C12 C13 C14 120.5(3)
C13 C14 C9 120.6(3)
N3 C15 C7 123.9(3)
C21 C16 C17 120.0(3)
C21 C16 N3 122.7(3)
C17 C16 N3 117.3(3)
C18 C17 C16 119.5(3)
C19 C18 C17 120.6(4)
C18 C19 C20 119.7(3)
C19 C20 C21 120.8(3)
C20 C21 C16 119.4(3)

loop_
_geom_bond_atom_site_label_1
_geom_bond_atom_site_label_2
_geom_bond_distance
O1 N1 1.231(3)
O2 N1 1.240(3)
N1 C1 1.462(4)
N2 C8 1.302(4)
N2 C9 1.431(4)
N3 C15 1.339(4)
N3 C16 1.416(4)
C1 C6 1.388(4)
C1 C2 1.393(4)
C2 C3 1.384(4)
C3 C4 1.414(4)
C4 C5 1.408(4)
C4 C7 1.478(4)
C5 C6 1.379(4)
C7 C15 1.385(4)
C7 C8 1.426(4)
C9 C14 1.401(4)
C9 C10 1.402(4)
C10 C11 1.393(4)
C11 C12 1.392(4)
C12 C13 1.383(5)
C13 C14 1.385(4)
C16 C21 1.394(4)
C16 C17 1.395(4)
C17 C18 1.392(4)
C18 C19 1.376(5)
C19 C20 1.387(5)
C20 C21 1.387(4)
